data_4111434
loop_
_publ_author_name
'P. Venkateswara Rao'
'Sumit Bhaduri'
'Jianfeng Jiang'
'Daewon Hong'
'R. H. Holm'

_publ_section_title
;
 On [Fe4S4]2+-(\m2-SR)-MII Bridge Formation in the Synthesis of an
 A-Cluster Analogue of Carbon Monoxide Dehydrogenase/Acetylcoenzyme A
 Synthase
;
_journal_name_full 'Journal of the American Chemical Society'
_journal_page_first 1933
_journal_page_last 1945
_journal_paper_doi 10.1021/ja040222n
_journal_volume 127
_journal_year 2005
_chemical_formula_sum 'C25 H38 F6 N2 Ni2 P2 S3'
_chemical_formula_weight 756.11
_chemical_name_systematic
; 
 ? 
;
_space_group_IT_number 2
_symmetry_cell_setting triclinic
_symmetry_space_group_name_Hall '-P 1'
_symmetry_space_group_name_H-M 'P -1'
_atom_sites_solution_hydrogens geom
_atom_sites_solution_primary direct
_atom_sites_solution_secondary difmap
_audit_creation_method SHELXL-97
_cell_angle_alpha 95.877(4)
_cell_angle_beta 96.162(4)
_cell_angle_gamma 95.472(4)
_cell_formula_units_Z 2
_cell_length_a 9.8880(18)
_cell_length_b 10.803(2)
_cell_length_c 15.035(3)
_cell_measurement_temperature 273(2)
_cell_volume 1579.2(5)
_computing_cell_refinement 'Bruker SMART'
_computing_data_collection 'Bruker SMART'
_computing_data_reduction 'Bruker SAINT'
_computing_molecular_graphics 'Bruker SHELXTL'
_computing_publication_material 'Bruker SHELXTL'
_computing_structure_refinement 'SHELXL-97 (Sheldrick, 1997)'
_computing_structure_solution 'SHELXS-97 (Sheldrick, 1990)'
_diffrn_ambient_temperature 273(2)
_diffrn_measured_fraction_theta_full 0.997
_diffrn_measured_fraction_theta_max 0.997
_diffrn_measurement_device_type 'CCD area detector'
_diffrn_measurement_method 'phi and omega scans'
_diffrn_radiation_monochromator graphite
_diffrn_radiation_source 'fine-focus sealed tube'
_diffrn_radiation_type MoK\a
_diffrn_radiation_wavelength 0.71073
_diffrn_reflns_av_R_equivalents 0.0179
_diffrn_reflns_av_sigmaI/netI 0.0329
_diffrn_reflns_limit_h_max 8
_diffrn_reflns_limit_h_min -10
_diffrn_reflns_limit_k_max 11
_diffrn_reflns_limit_k_min -11
_diffrn_reflns_limit_l_max 16
_diffrn_reflns_limit_l_min -16
_diffrn_reflns_number 7133
_diffrn_reflns_theta_full 22.50
_diffrn_reflns_theta_max 22.50
_diffrn_reflns_theta_min 1.37
_exptl_absorpt_coefficient_mu 1.547
_exptl_absorpt_correction_type none
_exptl_crystal_density_diffrn 1.590
_exptl_crystal_density_meas 0
_exptl_crystal_F_000 780
_refine_diff_density_max 0.834
_refine_diff_density_min -0.851
_refine_diff_density_rms 0.133
_refine_ls_extinction_method none
_refine_ls_goodness_of_fit_ref 1.030
_refine_ls_hydrogen_treatment mixed
_refine_ls_matrix_type full
_refine_ls_number_parameters 363
_refine_ls_number_reflns 4122
_refine_ls_number_restraints 0
_refine_ls_restrained_S_all 1.030
_refine_ls_R_factor_all 0.0724
_refine_ls_R_factor_gt 0.0586
_refine_ls_shift/su_max 0.243
_refine_ls_shift/su_mean 0.015
_refine_ls_structure_factor_coef Fsqd
_refine_ls_weighting_details 'calc w=1/[\s^2^(Fo^2^)+(0.1133P)^2^+3.6261P] where P=(Fo^2^+2Fc^2^)/3'
_refine_ls_weighting_scheme calc
_refine_ls_wR_factor_gt 0.1614
_refine_ls_wR_factor_ref 0.1778
_reflns_number_gt 3398
_reflns_number_total 4122
_reflns_threshold_expression >2sigma(I)
_cod_data_source_file ja040222n_07.cif
_cod_data_source_block 0007
_cod_original_cell_volume 1579.1(5)
_cod_database_code 4111434

loop_
_symmetry_equiv_pos_as_xyz
'x, y, z'
'-x, -y, -z'

loop_
_atom_site_label
_atom_site_type_symbol
_atom_site_fract_x
_atom_site_fract_y
_atom_site_fract_z
_atom_site_U_iso_or_equiv
_atom_site_adp_type
_atom_site_occupancy
_atom_site_symmetry_multiplicity
_atom_site_calc_flag
_atom_site_refinement_flags
Ni1 Ni 0.35429(8) 0.81877(7) 0.40879(6) 0.0461(3) Uani 1 1 d .
Ni2 Ni 0.55166(8) 0.75761(7) 0.30181(5) 0.0433(3) Uani 1 1 d .
S2 S 0.57270(17) 0.84047(15) 0.44527(11) 0.0483(4) Uani 1 1 d .
S3 S 0.68934(17) 0.62027(16) 0.33169(12) 0.0527(5) Uani 1 1 d .
S1 S 0.41762(17) 0.91206(15) 0.29729(12) 0.0514(5) Uani 1 1 d .
P1 P 0.5530(2) 0.69499(16) 0.16210(13) 0.0575(5) Uani 1 1 d .
P2 P 0.8725(3) 0.6794(2) 0.73290(17) 0.0858(8) Uani 1 1 d .
N2 N 0.3326(6) 0.7235(5) 0.5136(4) 0.0558(15) Uani 1 1 d .
N1 N 0.1622(6) 0.8114(5) 0.3567(4) 0.0617(16) Uani 1 1 d .
C10 C 0.3404(8) 0.8191(6) 0.5943(5) 0.0590(19) Uani 1 1 d .
H10A H 0.2602 0.8641 0.5879 0.071 Uiso 1 1 calc R
H10B H 0.4198 0.8789 0.5937 0.071 Uiso 1 1 calc R
C12 C 0.6127(8) 0.5410(6) 0.1538(5) 0.0601(19) Uani 1 1 d .
H12A H 0.5413 0.4782 0.1644 0.072 Uiso 1 1 calc R
H12B H 0.6398 0.5195 0.0945 0.072 Uiso 1 1 calc R
C5 C 0.2064(9) 0.6341(7) 0.5074(6) 0.075(2) Uani 1 1 d .
H5A H 0.2163 0.5612 0.4662 0.091 Uiso 1 1 calc R
H5B H 0.1988 0.6064 0.5662 0.091 Uiso 1 1 calc R
C13 C 0.7331(7) 0.5488(7) 0.2247(5) 0.0612(19) Uani 1 1 d .
H13A H 0.8104 0.5985 0.2067 0.073 Uiso 1 1 calc R
H13B H 0.7589 0.4656 0.2314 0.073 Uiso 1 1 calc R
C1 C 0.2549(8) 0.8925(8) 0.2241(5) 0.073(2) Uani 1 1 d .
H1A H 0.2161 0.9717 0.2247 0.087 Uiso 1 1 calc R
H1B H 0.2699 0.8655 0.1627 0.087 Uiso 1 1 calc R
C6 C 0.4513(8) 0.6477(6) 0.5194(5) 0.061(2) Uani 1 1 d .
H6A H 0.4430 0.5872 0.4663 0.073 Uiso 1 1 calc R
H6B H 0.4492 0.6018 0.5715 0.073 Uiso 1 1 calc R
C4 C 0.0770(9) 0.6855(8) 0.4766(7) 0.085(3) Uani 1 1 d .
H4A H 0.0722 0.7649 0.5120 0.102 Uiso 1 1 calc R
H4B H -0.0004 0.6283 0.4864 0.102 Uiso 1 1 calc R
C7 C 0.5856(8) 0.7269(7) 0.5268(5) 0.0606(19) Uani 1 1 d .
H7A H 0.6576 0.6747 0.5147 0.073 Uiso 1 1 calc R
H7B H 0.6077 0.7700 0.5872 0.073 Uiso 1 1 calc R
C2 C 0.1583(8) 0.7970(8) 0.2568(6) 0.073(2) Uani 1 1 d .
H2A H 0.0660 0.8040 0.2300 0.087 Uiso 1 1 calc R
H2B H 0.1812 0.7141 0.2369 0.087 Uiso 1 1 calc R
C14 C 0.4015(13) 0.6794(10) 0.0841(5) 0.087(3) Uani 1 1 d .
C8 C 0.1187(8) 0.9367(7) 0.3921(6) 0.072(2) Uani 1 1 d .
H8A H 0.1782 1.0026 0.3725 0.086 Uiso 1 1 calc R
H8B H 0.1334 0.9450 0.4574 0.086 Uiso 1 1 calc R
C19 C 0.2963(11) 0.5951(13) 0.0968(7) 0.108(4) Uani 1 1 d .
H19 H 0.3069 0.5479 0.1450 0.130 Uiso 1 1 calc R
C3 C 0.0679(8) 0.7044(8) 0.3785(7) 0.085(3) Uani 1 1 d .
H3A H 0.0877 0.6281 0.3448 0.102 Uiso 1 1 calc R
H3B H -0.0254 0.7180 0.3582 0.102 Uiso 1 1 calc R
C11 C 0.3492(12) 0.7704(8) 0.6862(6) 0.094(3) Uani 1 1 d .
H11A H 0.2685 0.7151 0.6897 0.141 Uiso 1 1 calc R
H11B H 0.3565 0.8395 0.7325 0.141 Uiso 1 1 calc R
H11C H 0.4284 0.7258 0.6941 0.141 Uiso 1 1 calc R
C20 C 0.6785(13) 0.7931(9) 0.1144(8) 0.114(4) Uani 1 1 d .
C25 C 0.7294(11) 0.9078(9) 0.1608(9) 0.110(4) Uani 1 1 d .
H25 H 0.7003 0.9316 0.2162 0.132 Uiso 1 1 calc R
C9 C -0.0298(10) 0.9581(11) 0.3633(9) 0.123(4) Uani 1 1 d .
H9A H -0.0534 0.9295 0.3005 0.184 Uiso 1 1 calc R
H9B H -0.0398 1.0458 0.3736 0.184 Uiso 1 1 calc R
H9C H -0.0893 0.9125 0.3979 0.184 Uiso 1 1 calc R
F1 F 0.7443(10) 0.5986(13) 0.6990(10) 0.267(8) Uani 1 1 d .
F5 F 0.9332(17) 0.5670(11) 0.7575(12) 0.326(11) Uani 1 1 d .
C15 C 0.3845(19) 0.7528(13) 0.0142(7) 0.158(7) Uani 1 1 d .
H15 H 0.4539 0.8136 0.0060 0.190 Uiso 1 1 calc R
F2 F 0.9036(15) 0.669(2) 0.6443(7) 0.320(10) Uani 1 1 d .
F3 F 0.8069(17) 0.7908(9) 0.7179(9) 0.290(9) Uani 1 1 d .
C18 C 0.1720(16) 0.5767(19) 0.0398(10) 0.170(7) Uani 1 1 d .
H18 H 0.1002 0.5174 0.0462 0.204 Uiso 1 1 calc R
C17 C 0.168(3) 0.657(3) -0.0282(14) 0.226(19) Uani 1 1 d .
H17 H 0.0846 0.6514 -0.0646 0.271 Uiso 1 1 calc R
C24 C 0.8226(19) 0.9877(15) 0.1266(16) 0.218(11) Uani 1 1 d .
H24 H 0.8513 1.0669 0.1568 0.262 Uiso 1 1 calc R
C21 C 0.724(2) 0.7581(12) 0.0341(14) 0.259(14) Uani 1 1 d .
H21 H 0.6931 0.6818 0.0004 0.310 Uiso 1 1 calc R
C16 C 0.257(3) 0.734(3) -0.0465(15) 0.23(2) Uani 1 1 d .
H16 H 0.2445 0.7783 -0.0962 0.274 Uiso 1 1 calc R
F6 F 0.992(2) 0.7556(16) 0.7726(16) 0.423(18) Uani 1 1 d .
C22 C 0.825(3) 0.8466(19) 0.0043(19) 0.36(2) Uani 1 1 d .
H22 H 0.8590 0.8286 -0.0503 0.437 Uiso 1 1 calc R
F8 F 0.873(4) 0.691(3) 0.8260(10) 0.55(3) Uani 1 1 d .
C26 C 0.868(3) 0.9539(18) 0.056(2) 0.38(3) Uani 1 1 d .
H26 H 0.9367 1.0066 0.0369 0.453 Uiso 1 1 calc R

loop_
_atom_site_aniso_label
_atom_site_aniso_U_11
_atom_site_aniso_U_22
_atom_site_aniso_U_33
_atom_site_aniso_U_23
_atom_site_aniso_U_13
_atom_site_aniso_U_12
Ni1 0.0443(5) 0.0358(5) 0.0586(6) -0.0056(4) 0.0187(4) 0.0034(3)
Ni2 0.0430(5) 0.0386(5) 0.0504(5) 0.0017(4) 0.0174(4) 0.0056(3)
S2 0.0471(9) 0.0448(9) 0.0527(10) -0.0016(7) 0.0135(8) 0.0033(7)
S3 0.0463(9) 0.0551(10) 0.0602(11) 0.0048(8) 0.0168(8) 0.0132(8)
S1 0.0543(10) 0.0458(9) 0.0568(10) 0.0023(8) 0.0157(8) 0.0130(8)
P1 0.0847(14) 0.0428(10) 0.0529(11) 0.0081(8) 0.0296(10) 0.0205(9)
P2 0.104(2) 0.0736(15) 0.0746(16) -0.0080(12) -0.0094(14) 0.0258(14)
N2 0.061(4) 0.033(3) 0.074(4) -0.005(3) 0.029(3) 0.001(3)
N1 0.045(3) 0.059(4) 0.078(4) -0.020(3) 0.018(3) 0.008(3)
C10 0.076(5) 0.034(3) 0.071(5) -0.006(3) 0.037(4) 0.005(3)
C12 0.083(5) 0.041(4) 0.059(4) -0.003(3) 0.021(4) 0.014(3)
C5 0.092(6) 0.038(4) 0.098(6) -0.010(4) 0.046(5) -0.008(4)
C13 0.061(5) 0.050(4) 0.077(5) -0.002(4) 0.027(4) 0.015(3)
C1 0.067(5) 0.087(6) 0.066(5) -0.006(4) 0.006(4) 0.036(5)
C6 0.086(5) 0.037(4) 0.068(5) 0.007(3) 0.039(4) 0.017(4)
C4 0.069(6) 0.060(5) 0.124(8) -0.016(5) 0.051(6) -0.018(4)
C7 0.063(5) 0.069(5) 0.055(4) 0.009(4) 0.012(3) 0.026(4)
C2 0.050(4) 0.083(6) 0.081(6) -0.019(5) 0.006(4) 0.017(4)
C14 0.135(9) 0.088(7) 0.043(5) -0.008(4) 0.005(5) 0.062(6)
C8 0.056(5) 0.067(5) 0.091(6) -0.021(4) 0.023(4) 0.016(4)
C19 0.094(8) 0.151(11) 0.071(6) -0.034(7) -0.027(6) 0.065(8)
C3 0.046(4) 0.073(6) 0.128(8) -0.027(5) 0.026(5) -0.010(4)
C11 0.163(10) 0.054(5) 0.075(6) 0.004(4) 0.061(6) 0.009(5)
C20 0.171(11) 0.066(6) 0.138(9) 0.036(6) 0.121(9) 0.044(6)
C25 0.114(8) 0.068(6) 0.172(11) 0.046(7) 0.084(8) 0.014(5)
C9 0.073(6) 0.110(8) 0.183(12) -0.035(8) 0.027(7) 0.043(6)
F1 0.136(8) 0.297(14) 0.361(17) 0.199(13) -0.079(9) -0.056(8)
F5 0.340(17) 0.185(10) 0.39(2) -0.080(12) -0.227(16) 0.123(11)
C15 0.30(2) 0.145(11) 0.053(6) 0.012(6) 0.018(9) 0.154(13)
F2 0.307(17) 0.53(3) 0.121(8) -0.006(12) 0.122(10) -0.034(17)
F3 0.417(18) 0.159(8) 0.256(13) -0.056(8) -0.175(13) 0.166(11)
C18 0.136(12) 0.250(19) 0.109(10) -0.058(12) -0.042(9) 0.080(12)
C17 0.25(3) 0.36(4) 0.077(14) -0.039(17) -0.061(16) 0.23(3)
C24 0.237(19) 0.112(11) 0.36(3) 0.075(14) 0.23(2) 0.006(11)
C21 0.46(3) 0.080(9) 0.31(2) 0.047(11) 0.33(3) 0.058(13)
C16 0.42(5) 0.25(3) 0.061(9) 0.017(13) 0.036(18) 0.25(3)
F6 0.43(2) 0.250(15) 0.48(3) 0.169(18) -0.34(2) -0.198(17)
C22 0.61(5) 0.122(14) 0.44(4) -0.002(19) 0.48(4) 0.00(2)
F8 1.00(7) 0.60(5) 0.105(9) 0.013(17) -0.02(2) 0.45(5)
C26 0.52(5) 0.105(14) 0.59(5) 0.04(2) 0.49(5) 0.01(2)

loop_
_atom_type_symbol
_atom_type_description
_atom_type_scat_dispersion_real
_atom_type_scat_dispersion_imag
_atom_type_scat_source
C C 0.0033 0.0016 'International Tables Vol C Tables 4.2.6.8 and 6.1.1.4'
H H 0.0000 0.0000 'International Tables Vol C Tables 4.2.6.8 and 6.1.1.4'
N N 0.0061 0.0033 'International Tables Vol C Tables 4.2.6.8 and 6.1.1.4'
F F 0.0171 0.0103 'International Tables Vol C Tables 4.2.6.8 and 6.1.1.4'
P P 0.1023 0.0942 'International Tables Vol C Tables 4.2.6.8 and 6.1.1.4'
S S 0.1246 0.1234 'International Tables Vol C Tables 4.2.6.8 and 6.1.1.4'
Ni Ni 0.3393 1.1124 'International Tables Vol C Tables 4.2.6.8 and 6.1.1.4'

loop_
_geom_angle_atom_site_label_1
_geom_angle_atom_site_label_2
_geom_angle_atom_site_label_3
_geom_angle
N1 Ni1 N2 100.3(3)
N1 Ni1 S2 170.2(2)
N2 Ni1 S2 89.41(18)
N1 Ni1 S1 89.9(2)
N2 Ni1 S1 168.91(18)
S2 Ni1 S1 80.32(7)
N1 Ni1 Ni2 120.36(18)
N2 Ni1 Ni2 117.57(16)
S2 Ni1 Ni2 52.46(5)
S1 Ni1 Ni2 52.43(5)
P1 Ni2 S3 87.70(7)
P1 Ni2 S2 172.68(8)
S3 Ni2 S2 92.40(7)
P1 Ni2 S1 102.52(7)
S3 Ni2 S1 169.64(8)
S2 Ni2 S1 77.25(7)
P1 Ni2 Ni1 135.13(7)
S3 Ni2 Ni1 122.78(6)
S2 Ni2 Ni1 50.03(5)
S1 Ni2 Ni1 50.19(5)
C7 S2 Ni1 99.6(2)
C7 S2 Ni2 114.5(2)
Ni1 S2 Ni2 77.51(6)
C13 S3 Ni2 107.4(3)
C1 S1 Ni1 99.5(3)
C1 S1 Ni2 121.0(3)
Ni1 S1 Ni2 77.38(6)
C14 P1 C20 105.6(6)
C14 P1 C12 105.0(4)
C20 P1 C12 105.0(4)
C14 P1 Ni2 121.7(3)
C20 P1 Ni2 110.3(4)
C12 P1 Ni2 108.0(3)
F8 P2 F2 167.2(17)
F8 P2 F6 71.5(18)
F2 P2 F6 97.9(14)
F8 P2 F3 96.7(12)
F2 P2 F3 90.2(10)
F6 P2 F3 89.4(10)
F8 P2 F5 77.5(12)
F2 P2 F5 95.9(11)
F6 P2 F5 90.6(9)
F3 P2 F5 173.8(11)
F8 P2 F1 103.7(19)
F2 P2 F1 86.9(9)
F6 P2 F1 175.2(13)
F3 P2 F1 91.2(8)
F5 P2 F1 88.2(7)
C5 N2 C6 106.9(5)
C5 N2 C10 110.4(5)
C6 N2 C10 111.5(6)
C5 N2 Ni1 116.6(5)
C6 N2 Ni1 105.1(4)
C10 N2 Ni1 106.3(4)
C2 N1 C3 106.0(6)
C2 N1 C8 111.9(7)
C3 N1 C8 111.3(6)
C2 N1 Ni1 107.9(4)
C3 N1 Ni1 115.9(5)
C8 N1 Ni1 103.9(4)
N2 C10 C11 116.8(6)
C13 C12 P1 105.9(5)
C4 C5 N2 115.0(6)
C12 C13 S3 109.8(5)
C2 C1 S1 109.2(6)
N2 C6 C7 112.4(5)
C5 C4 C3 111.7(7)
C6 C7 S2 108.6(5)
N1 C2 C1 112.8(6)
C19 C14 C15 119.0(13)
C19 C14 P1 117.8(7)
C15 C14 P1 123.1(12)
N1 C8 C9 116.1(7)
C14 C19 C18 122.3(15)
N1 C3 C4 115.1(7)
C21 C20 C25 118.7(11)
C21 C20 P1 122.5(11)
C25 C20 P1 118.8(7)
C24 C25 C20 121.3(13)
C14 C15 C16 119.6(19)
C19 C18 C17 113(2)
C16 C17 C18 130(3)
C26 C24 C25 119.8(19)
C20 C21 C22 116.2(16)
C17 C16 C15 116(2)
C26 C22 C21 119.6(15)
C24 C26 C22 124.2(18)

loop_
_geom_bond_atom_site_label_1
_geom_bond_atom_site_label_2
_geom_bond_distance
Ni1 N1 1.966(6)
Ni1 N2 1.988(6)
Ni1 S2 2.1547(19)
Ni1 S1 2.161(2)
Ni1 Ni2 2.7449(11)
Ni2 P1 2.142(2)
Ni2 S3 2.1557(19)
Ni2 S2 2.2293(19)
Ni2 S1 2.2294(18)
S2 C7 1.825(7)
S3 C13 1.824(7)
S1 C1 1.831(8)
P1 C14 1.784(11)
P1 C20 1.810(9)
P1 C12 1.814(7)
P2 F8 1.392(16)
P2 F2 1.394(9)
P2 F6 1.410(10)
P2 F3 1.446(8)
P2 F5 1.468(11)
P2 F1 1.479(10)
N2 C5 1.492(9)
N2 C6 1.494(9)
N2 C10 1.501(8)
N1 C2 1.490(10)
N1 C3 1.500(10)
N1 C8 1.521(9)
C10 C11 1.525(11)
C12 C13 1.500(10)
C5 C4 1.490(13)
C1 C2 1.495(12)
C6 C7 1.496(10)
C4 C3 1.503(14)
C14 C19 1.359(16)
C14 C15 1.385(14)
C8 C9 1.531(12)
C19 C18 1.406(15)
C20 C21 1.366(16)
C20 C25 1.379(15)
C25 C24 1.379(14)
C15 C16 1.46(3)
C18 C17 1.41(3)
C17 C16 1.23(5)
C24 C26 1.24(3)
C21 C22 1.45(2)
C22 C26 1.33(3)
